data_2107020
loop_
_publ_author_name
'Kondo, H.'
'Kobayashi, A.'
'Sasaki, Y.'

_publ_section_title
;
 The Structure of the Hexamolybdoperiodate Anion in Its Potassium Salt
;
_journal_name_full 'Acta Crystallographica B (24,1968-38,1982)'
_journal_page_first 661
_journal_page_last 664
_journal_volume 36
_journal_year 1980
_chemical_formula_sum 'H10 I K5 Mo6 O29'
_chemical_name_systematic 'K5 (I Mo6 O24) (H2 O)5'
_space_group_IT_number 2
_symmetry_space_group_name_Hall '-P 1'
_symmetry_space_group_name_H-M 'P -1'
_cell_angle_alpha 95.07
_cell_angle_beta 91.38
_cell_angle_gamma 82.45
_cell_formula_units_Z 2
_cell_length_a 10.081
_cell_length_b 17.593
_cell_length_c 7.692
_cell_volume 1346.989
_citation_journal_id_ASTM ACBCAR
_cod_data_source_file Kondo_ACBCAR_1980_1022.cif
_cod_data_source_block H10I1K5Mo6O29
_cod_original_formula_sum 'H10 I1 K5 Mo6 O29'
_cod_database_code 2107020

loop_
_symmetry_equiv_pos_as_xyz
x,y,z
-x,-y,-z

loop_
_atom_site_label
_atom_site_type_symbol
_atom_site_fract_x
_atom_site_fract_y
_atom_site_fract_z
_atom_site_occupancy
_atom_site_U_iso_or_equiv
O26 O-2 -0.1443 0.3669 0.6117 1 0.0
Mo4 Mo+6 0.0567 0.1223 0.1962 1 0.0
O24 O-2 0.2857 0.4424 0.3535 1 0.0
O10 O-2 -0.1386 0.2715 -0.0549 1 0.0
O16 O-2 0.1391 0.2229 0.0716 1 0.0
O5 O-2 0.3166 0.0244 0.4662 1 0.0
O14 O-2 0.3988 0.183 0.1606 1 0.0
O21 O-2 0.2294 0.0694 0.1408 1 0.0
O3 O-2 0.6654 0.2375 0.5222 1 0.0
O29 O-2 0.4377 0.3073 0.7975 1 0.0
I1 I+7 0.2574 0.2564 0.2477 1 0.0
O4 O-2 0.6806 0.1457 0.2116 1 0.0
O25 O-2 -0.2055 0.1017 0.7368 1 0.0
O20 O-2 0.4822 0.1371 0.4548 1 0.0
O2 O-2 0.5104 0.4498 0.154 1 0.0
O17 O-2 0.1136 0.3296 0.3293 1 0.0
Mo3 Mo+6 0.3749 0.0756 0.312 1 0.0
K3 K+1 0.2163 0.0065 0.7929 1 0.0
O1 O-2 0.5379 0.4126 0.4938 1 0.0
O6 O-2 0.494 0.0141 0.1963 1 0.0
O7 O-2 0.0089 0.0707 0.3575 1 0.0
O13 O-2 0.3773 0.2893 0.42 1 0.0
O19 O-2 0.569 0.2976 0.2131 1 0.0
K1 K+1 0.9346 0.2083 0.6191 1 0.0
Mo6 Mo+6 0.1429 0.4363 0.1822 1 0.0
K4 K+1 0.5302 0.1487 0.8257 1 0.0
Mo1 Mo+6 0.4607 0.3901 0.2991 1 0.0
K2 K+1 0.2705 0.4776 0.6963 1 0.0
O9 O-2 -0.1741 0.3674 0.2451 1 0.0
O15 O-2 0.2068 0.1805 0.3817 1 0.0
O28 O-2 0.2332 0.1556 0.7509 1 0.0
O18 O-2 0.3062 0.3334 0.1137 1 0.0
O23 O-2 0.0389 0.3748 0.0295 1 0.0
O22 O-2 -0.0576 0.2171 0.2666 1 0.0
Mo2 Mo+6 0.5765 0.2091 0.3419 1 0.0
O12 O-2 0.2012 0.49 0.0329 1 0.0
O27 O-2 0.1565 0.3308 0.7041 1 0.0
O11 O-2 0.0197 0.4954 0.2979 1 0.0
K5 K+1 0.6485 0.3867 0.8419 1 0.0
Mo5 Mo+6 -0.0595 0.3029 0.1319 1 0.0
O8 O-2 -0.0222 0.0915 0.0067 1 0.0
